data_7023199
loop_
_publ_author_name
'Savard, Didier'
'Leznoff, Daniel B.'

_publ_section_title
;
 Synthesis, structure and light scattering properties of
 tetraalkylammonium metal isothiocyanate salts.
;
_journal_issue 42
_journal_name_full 'Dalton transactions (Cambridge, England : 2003)'
_journal_page_first 14982
_journal_page_last 14991
_journal_paper_doi 10.1039/c3dt50974e
_journal_volume 42
_journal_year 2013
_chemical_formula_moiety 'C54 H108 Dy1 N9 S6'
_chemical_formula_sum 'C54 H108 Dy N9 S6'
_chemical_formula_weight 1238.41
_space_group_IT_number 2
_symmetry_cell_setting triclinic
_symmetry_space_group_name_Hall '-P 1'
_symmetry_space_group_name_H-M 'P -1'
_cell_angle_alpha 90.8850(10)
_cell_angle_beta 92.3090(10)
_cell_angle_gamma 96.6870(10)
_cell_formula_units_Z 2
_cell_length_a 12.4126(3)
_cell_length_b 12.8565(3)
_cell_length_c 22.7613(5)
_cell_measurement_reflns_used 9925
_cell_measurement_temperature 296(2)
_cell_measurement_theta_max 23.43
_cell_measurement_theta_min 2.32
_cell_volume 3603.93(14)
_computing_cell_refinement 'USER DEFINED CELL REFINEMENT'
_computing_data_collection 'USER DEFINED DATA COLLECTION'
_computing_data_reduction 'USER DEFINED DATA REDUCTION'
_computing_molecular_graphics 'CAMERON (Watkin et al., 1996)'
_computing_publication_material 'CRYSTALS (Betteridge et al., 2003)'
_computing_structure_refinement 'CRYSTALS (Betteridge et al., 2003)'
_computing_structure_solution 'SIR92 (Altomare et al., 1994)'
_diffrn_ambient_temperature 293
_diffrn_measured_fraction_theta_full 0.997
_diffrn_measured_fraction_theta_max 0.997
_diffrn_measurement_device Serial
_diffrn_measurement_device_type Unknown
_diffrn_measurement_method \w/2\q
_diffrn_radiation_monochromator graphite
_diffrn_radiation_type 'Mo K\a'
_diffrn_radiation_wavelength 0.71073
_diffrn_reflns_av_R_equivalents 0.034
_diffrn_reflns_limit_h_max 14
_diffrn_reflns_limit_h_min -14
_diffrn_reflns_limit_k_max 15
_diffrn_reflns_limit_k_min -15
_diffrn_reflns_limit_l_max 27
_diffrn_reflns_limit_l_min -27
_diffrn_reflns_number 62821
_diffrn_reflns_theta_full 24.990
_diffrn_reflns_theta_max 24.990
_diffrn_reflns_theta_min 1.595
_diffrn_standards_number 0
_exptl_absorpt_coefficient_mu 1.246
_exptl_absorpt_correction_T_max 0.7451
_exptl_absorpt_correction_T_min 0.6542
_exptl_absorpt_correction_type multi-scan
_exptl_absorpt_process_details 'SADABS (Siemens, 1996)'
_exptl_crystal_colour Yellow
_exptl_crystal_density_diffrn 1.141
_exptl_crystal_density_method 'not measured'
_exptl_crystal_description Block
_exptl_crystal_F_000 1314
_exptl_crystal_size_max 0.21
_exptl_crystal_size_mid 0.17
_exptl_crystal_size_min 0.15
_refine_diff_density_max 0.62
_refine_diff_density_min -0.57
_refine_ls_extinction_method None
_refine_ls_goodness_of_fit_ref 1.1303
_refine_ls_hydrogen_treatment constr
_refine_ls_matrix_type full
_refine_ls_number_parameters 632
_refine_ls_number_reflns 8457
_refine_ls_number_restraints 6
_refine_ls_R_factor_all 0.0577
_refine_ls_R_factor_gt 0.0353
_refine_ls_shift/su_max 0.0006754
_refine_ls_shift/su_mean 0.0000168
_refine_ls_structure_factor_coef F
_refine_ls_weighting_details
;
 Method, part 1, Chebychev polynomial, (Watkin, 1994, Prince, 1982) 
 [weight] = 1.0/[A~0~*T~0~(x)+A~1~*T~1~(x) ... +A~n-1~]*T~n-1~(x)] 
 where A~i~ are the Chebychev coefficients listed below and x= Fcalc/Fmax 
 Method = Robust Weighting (Prince, 1982) 
 W = [weight] * [1-(deltaF/6*sigmaF)^2^]^2^ 
 A~i~ are: 
 0.368 0.454 0.354 0.176 0.810E-01 
;
_refine_ls_weighting_scheme calc
_refine_ls_wR_factor_all 0.0489
_refine_ls_wR_factor_gt 0.0324
_refine_ls_wR_factor_ref 0.0319
_reflns_limit_h_max 14
_reflns_limit_h_min -14
_reflns_limit_k_max 15
_reflns_limit_k_min -15
_reflns_limit_l_max 27
_reflns_limit_l_min 0
_reflns_number_gt 8746
_reflns_number_total 12651
_reflns_threshold_expression I>2.0\s(I)
_oxford_refine_ls_r_factor_ref 0.0340
_oxford_refine_ls_scale 0.10509(8)
_oxford_reflns_number_all 12651
_oxford_reflns_threshold_expression_ref I>2.5\s(I)
_cod_data_source_file c3dt50974e.txt
_cod_data_source_block C54H108DyN9S6
_cod_depositor_comments
;
The following automatic conversions were performed:

'_exptl_absorpt_correction_type' value 'Multi-scan' changed to
'multi-scan' according to
/home/saulius/struct/CIF-dictionaries/cif_core.dic dictionary named
'cif_core.dic' version 2.4.2 from 2011-04-26.

Automatic conversion script
Id: cif_fix_values 1891 2012-01-12 08:04:46Z andrius 
;
_cod_original_sg_symbol_H-M 'P -1 '
_cod_original_formula_sum 'C54 H108 Dy1 N9 S6'
_cod_database_code 7023199

loop_
_symmetry_equiv_pos_as_xyz
x,y,z
-x,-y,-z

loop_
_atom_site_label
_atom_site_type_symbol
_atom_site_fract_x
_atom_site_fract_y
_atom_site_fract_z
_atom_site_U_iso_or_equiv
_atom_site_occupancy
_atom_site_adp_type
_atom_site_refinement_flags_posn
Dy1 Dy -0.067551(17) 0.290622(16) 0.251811(9) 0.0656 1.0000 Uani .
S1 S 0.15040(11) 0.07300(10) 0.38632(6) 0.0945 1.0000 Uani .
S2 S -0.33111(14) -0.04201(11) 0.25472(7) 0.1223 1.0000 Uani .
S3 S -0.26123(12) 0.43976(11) 0.42183(5) 0.1008 1.0000 Uani .
S4 S -0.31423(11) 0.47221(13) 0.11342(8) 0.1261 1.0000 Uani .
S5 S 0.19357(13) 0.62576(13) 0.26196(8) 0.1353 1.0000 Uani .
S6 S 0.16511(11) 0.16432(11) 0.09070(5) 0.0991 1.0000 Uani .
N1 N 0.0379(3) 0.2002(3) 0.31645(16) 0.0923 1.0000 Uani .
N2 N -0.1924(3) 0.1393(3) 0.24607(17) 0.0940 1.0000 Uani .
N3 N -0.1581(3) 0.3514(3) 0.33191(17) 0.0914 1.0000 Uani .
N4 N -0.1849(3) 0.3722(3) 0.18986(17) 0.0880 1.0000 Uani .
N5 N 0.0603(3) 0.4395(3) 0.26101(17) 0.0911 1.0000 Uani .
N6 N 0.0308(3) 0.2299(3) 0.17402(17) 0.0853 1.0000 Uani .
N7 N -0.0600(2) 0.2420(2) 0.53661(12) 0.0595 1.0000 Uani .
N8 N 0.4588(3) 0.3217(3) 0.24588(16) 0.0793 1.0000 Uani .
N9 N 0.8847(3) 0.8489(3) 0.10714(13) 0.0693 1.0000 Uani .
C1 C 0.0848(3) 0.1461(3) 0.34520(18) 0.0705 1.0000 Uani .
C2 C -0.2501(4) 0.0634(4) 0.24973(18) 0.0797 1.0000 Uani .
C3 C -0.2008(4) 0.3890(3) 0.36927(19) 0.0713 1.0000 Uani .
C4 C -0.2380(3) 0.4141(3) 0.1578(2) 0.0777 1.0000 Uani .
C5 C 0.1158(4) 0.5174(4) 0.2614(2) 0.0824 1.0000 Uani .
C6 C 0.0868(4) 0.2035(3) 0.13897(18) 0.0715 1.0000 Uani .
C7 C -0.0780(3) 0.1423(3) 0.49895(16) 0.0646 1.0000 Uani .
C8 C -0.1525(4) 0.1457(3) 0.44482(17) 0.0806 1.0000 Uani .
C9 C -0.1745(4) 0.0386(4) 0.4143(2) 0.0923 1.0000 Uani D
C10 C -0.2458(4) -0.0412(4) 0.4461(2) 0.1082 1.0000 Uani D
C11 C -0.1662(3) 0.2740(3) 0.55764(16) 0.0648 1.0000 Uani .
C12 C -0.2369(3) 0.1924(3) 0.5899(2) 0.0802 1.0000 Uani .
C13 C -0.3449(4) 0.2303(4) 0.6020(2) 0.0927 1.0000 Uani D
C14 C -0.4216(5) 0.1512(5) 0.6303(4) 0.1712 1.0000 Uani D
C15 C 0.0139(3) 0.2198(3) 0.58858(15) 0.0617 1.0000 Uani .
C16 C 0.0428(3) 0.3078(3) 0.63306(17) 0.0710 1.0000 Uani .
C17 C 0.1254(4) 0.2798(3) 0.67887(18) 0.0785 1.0000 Uani .
C18 C 0.1481(4) 0.3607(4) 0.72785(18) 0.0922 1.0000 Uani .
C19 C -0.0085(3) 0.3335(3) 0.50167(16) 0.0631 1.0000 Uani .
C20 C 0.1012(3) 0.3233(3) 0.47818(18) 0.0725 1.0000 Uani .
C21 C 0.1326(4) 0.4132(3) 0.43732(19) 0.0816 1.0000 Uani D
C22 C 0.2413(4) 0.4118(4) 0.4120(3) 0.1239 1.0000 Uani D
C23 C 0.4197(4) 0.2576(4) 0.2974(2) 0.0944 1.0000 Uani .
C24 C 0.5068(5) 0.2195(4) 0.3361(2) 0.1144 1.0000 Uani .
C25 C 0.4572(7) 0.1660(7) 0.3886(4) 0.1897 1.0000 Uani D
C26 C 0.5145(9) 0.1526(11) 0.4335(5) 0.3366 1.0000 Uani D
C27 C 0.5344(3) 0.4187(3) 0.2667(2) 0.0856 1.0000 Uani .
C28 C 0.4873(4) 0.4897(4) 0.3096(2) 0.1026 1.0000 Uani .
C29 C 0.5559(5) 0.5955(4) 0.3158(3) 0.1252 1.0000 Uani .
C30 C 0.5476(6) 0.6625(5) 0.2617(4) 0.1635 1.0000 Uani .
C31 C 0.3599(3) 0.3531(4) 0.2117(2) 0.0935 1.0000 Uani .
C32 C 0.3847(4) 0.4121(6) 0.1561(3) 0.1486 1.0000 Uani D
C33 C 0.2934(5) 0.4507(5) 0.1259(3) 0.1328 1.0000 Uani D
C34 C 0.3162(6) 0.5019(8) 0.0696(4) 0.2208 1.0000 Uani .
C35 C 0.5236(3) 0.2598(3) 0.2060(2) 0.0851 1.0000 Uani .
C36 C 0.4651(4) 0.1585(4) 0.1806(2) 0.0981 1.0000 Uani .
C37 C 0.5297(4) 0.1168(4) 0.1322(2) 0.1125 1.0000 Uani .
C38 C 0.4734(6) 0.0197(5) 0.1033(3) 0.1694 1.0000 Uani .
C39 C 0.8919(4) 0.9465(3) 0.06975(17) 0.0803 1.0000 Uani .
C40 C 0.8318(4) 1.0339(4) 0.0907(2) 0.0945 1.0000 Uani .
C41 C 0.8404(5) 1.1234(5) 0.0480(3) 0.1337 1.0000 Uani D
C42 C 0.7746(7) 1.1483(11) 0.0173(6) 0.4419 1.0000 Uani D
C43 C 0.7674(3) 0.8053(3) 0.11533(17) 0.0757 1.0000 Uani .
C44 C 0.6988(4) 0.7833(4) 0.0599(2) 0.0971 1.0000 Uani .
C45 C 0.5834(4) 0.7428(4) 0.0730(3) 0.1133 1.0000 Uani .
C46 C 0.5095(5) 0.7316(6) 0.0198(3) 0.1869 1.0000 Uani .
C47 C 0.9441(3) 0.7699(3) 0.07482(17) 0.0784 1.0000 Uani .
C48 C 0.9498(4) 0.6663(3) 0.1040(2) 0.0864 1.0000 Uani .
C49 C 1.0159(5) 0.5981(4) 0.0695(2) 0.1154 1.0000 Uani .
C50 C 1.0156(5) 0.4893(5) 0.0924(3) 0.1218 1.0000 Uani .
C51 C 0.9364(3) 0.8741(3) 0.16822(16) 0.0766 1.0000 Uani .
C52 C 1.0577(4) 0.9058(4) 0.17073(19) 0.0917 1.0000 Uani .
C53 C 1.1019(4) 0.9323(4) 0.2319(2) 0.1035 1.0000 Uani .
C54 C 1.2218(5) 0.9635(5) 0.2354(3) 0.1415 1.0000 Uani .
H71 H -0.0071 0.1273 0.4862 0.0725(16) 1.0000 Uiso R
H72 H -0.1073 0.0879 0.5246 0.0721(16) 1.0000 Uiso R
H81 H -0.2217 0.1670 0.4565 0.0905(16) 1.0000 Uiso R
H82 H -0.1178 0.1951 0.4179 0.0905(16) 1.0000 Uiso R
H91 H -0.2116 0.0464 0.3769 0.1054(16) 1.0000 Uiso R
H92 H -0.1049 0.0134 0.4086 0.1057(16) 1.0000 Uiso R
H101 H -0.3105 -0.0097 0.4554 0.1492(16) 1.0000 Uiso R
H102 H -0.2648 -0.1015 0.4203 0.1493(16) 1.0000 Uiso R
H103 H -0.2072 -0.0598 0.4815 0.1496(16) 1.0000 Uiso R
H111 H -0.1473 0.3349 0.5840 0.0716(16) 1.0000 Uiso R
H112 H -0.2082 0.2920 0.5224 0.0712(16) 1.0000 Uiso R
H121 H -0.2501 0.1301 0.5653 0.0896(16) 1.0000 Uiso R
H122 H -0.1999 0.1776 0.6269 0.0896(16) 1.0000 Uiso R
H131 H -0.3822 0.2467 0.5632 0.1053(16) 1.0000 Uiso R
H132 H -0.3305 0.2920 0.6274 0.1053(16) 1.0000 Uiso R
H141 H -0.4332 0.0883 0.6052 0.2385(16) 1.0000 Uiso R
H142 H -0.4903 0.1785 0.6365 0.2383(16) 1.0000 Uiso R
H143 H -0.3881 0.1352 0.6678 0.2384(16) 1.0000 Uiso R
H151 H 0.0814 0.2007 0.5728 0.0686(16) 1.0000 Uiso R
H152 H -0.0236 0.1602 0.6088 0.0683(16) 1.0000 Uiso R
H161 H -0.0228 0.3213 0.6522 0.0796(16) 1.0000 Uiso R
H162 H 0.0724 0.3699 0.6128 0.0798(16) 1.0000 Uiso R
H171 H 0.0977 0.2126 0.6956 0.0886(16) 1.0000 Uiso R
H172 H 0.1926 0.2721 0.6597 0.0886(16) 1.0000 Uiso R
H181 H 0.1702 0.4271 0.7108 0.1251(16) 1.0000 Uiso R
H182 H 0.2039 0.3404 0.7548 0.1254(16) 1.0000 Uiso R
H183 H 0.0807 0.3624 0.7476 0.1254(16) 1.0000 Uiso R
H191 H -0.0022 0.3957 0.5276 0.0703(16) 1.0000 Uiso R
H192 H -0.0588 0.3400 0.4686 0.0706(16) 1.0000 Uiso R
H201 H 0.1544 0.3259 0.5106 0.0813(16) 1.0000 Uiso R
H202 H 0.0987 0.2582 0.4572 0.0814(16) 1.0000 Uiso R
H211 H 0.0790 0.4099 0.4048 0.0919(16) 1.0000 Uiso R
H212 H 0.1332 0.4783 0.4597 0.0915(16) 1.0000 Uiso R
H221 H 0.2553 0.4700 0.3870 0.1484(16) 1.0000 Uiso R
H222 H 0.2954 0.4160 0.4429 0.1484(16) 1.0000 Uiso R
H223 H 0.2427 0.3487 0.3899 0.1484(16) 1.0000 Uiso R
H231 H 0.3814 0.3027 0.3220 0.1066(16) 1.0000 Uiso R
H232 H 0.3723 0.1971 0.2824 0.1064(16) 1.0000 Uiso R
H241 H 0.5593 0.2772 0.3492 0.1305(16) 1.0000 Uiso R
H242 H 0.5421 0.1689 0.3141 0.1305(16) 1.0000 Uiso R
H251 H 0.3996 0.2112 0.4018 0.2203(16) 1.0000 Uiso R
H252 H 0.4149 0.1020 0.3757 0.2203(16) 1.0000 Uiso R
H261 H 0.4709 0.1175 0.4622 0.3981(16) 1.0000 Uiso R
H262 H 0.5458 0.2189 0.4488 0.3981(16) 1.0000 Uiso R
H263 H 0.5704 0.1117 0.4237 0.3981(16) 1.0000 Uiso R
H271 H 0.5544 0.4580 0.2321 0.0955(16) 1.0000 Uiso R
H272 H 0.5979 0.3938 0.2859 0.0953(16) 1.0000 Uiso R
H281 H 0.4850 0.4555 0.3477 0.1167(16) 1.0000 Uiso R
H282 H 0.4142 0.5005 0.2949 0.1164(16) 1.0000 Uiso R
H291 H 0.5374 0.6338 0.3518 0.1434(16) 1.0000 Uiso R
H292 H 0.6309 0.5804 0.3214 0.1435(16) 1.0000 Uiso R
H301 H 0.4715 0.6688 0.2520 0.2194(16) 1.0000 Uiso R
H302 H 0.5781 0.6305 0.2278 0.2192(16) 1.0000 Uiso R
H303 H 0.5858 0.7325 0.2695 0.2194(16) 1.0000 Uiso R
H311 H 0.3124 0.2894 0.2014 0.1065(16) 1.0000 Uiso R
H312 H 0.3252 0.3977 0.2382 0.1068(16) 1.0000 Uiso R
H321 H 0.4118 0.3653 0.1282 0.1666(16) 1.0000 Uiso R
H322 H 0.4377 0.4718 0.1653 0.1666(16) 1.0000 Uiso R
H331 H 0.2365 0.3931 0.1193 0.1539(16) 1.0000 Uiso R
H332 H 0.2710 0.5043 0.1519 0.1539(16) 1.0000 Uiso R
H341 H 0.3428 0.5741 0.0786 0.2864(16) 1.0000 Uiso R
H342 H 0.2499 0.4965 0.0455 0.2863(16) 1.0000 Uiso R
H343 H 0.3708 0.4661 0.0516 0.2864(16) 1.0000 Uiso R
H351 H 0.5869 0.2428 0.2293 0.0965(16) 1.0000 Uiso R
H352 H 0.5463 0.3040 0.1732 0.0964(16) 1.0000 Uiso R
H361 H 0.4570 0.1073 0.2118 0.1098(16) 1.0000 Uiso R
H362 H 0.3944 0.1715 0.1646 0.1096(16) 1.0000 Uiso R
H371 H 0.6000 0.1028 0.1486 0.1295(16) 1.0000 Uiso R
H372 H 0.5386 0.1701 0.1029 0.1297(16) 1.0000 Uiso R
H381 H 0.4046 0.0353 0.0874 0.2330(16) 1.0000 Uiso R
H382 H 0.5156 -0.0036 0.0725 0.2332(16) 1.0000 Uiso R
H383 H 0.4634 -0.0330 0.1325 0.2333(16) 1.0000 Uiso R
H391 H 0.8640 0.9256 0.0308 0.0886(16) 1.0000 Uiso R
H392 H 0.9677 0.9728 0.0689 0.0883(16) 1.0000 Uiso R
H401 H 0.8634 1.0596 0.1285 0.1089(16) 1.0000 Uiso R
H402 H 0.7561 1.0083 0.0937 0.1083(16) 1.0000 Uiso R
H411 H 0.8715 1.1860 0.0701 0.1560(16) 1.0000 Uiso R
H412 H 0.8975 1.1067 0.0221 0.1560(16) 1.0000 Uiso R
H421 H 0.7938 1.2109 -0.0034 0.5266(16) 1.0000 Uiso R
H422 H 0.7051 1.1501 0.0331 0.5266(16) 1.0000 Uiso R
H423 H 0.7726 1.0897 -0.0088 0.5266(16) 1.0000 Uiso R
H431 H 0.7359 0.8564 0.1391 0.0866(16) 1.0000 Uiso R
H432 H 0.7687 0.7408 0.1367 0.0864(16) 1.0000 Uiso R
H441 H 0.6982 0.8470 0.0379 0.1116(16) 1.0000 Uiso R
H442 H 0.7283 0.7291 0.0372 0.1115(16) 1.0000 Uiso R
H451 H 0.5837 0.6759 0.0916 0.1265(16) 1.0000 Uiso R
H452 H 0.5560 0.7924 0.1003 0.1266(16) 1.0000 Uiso R
H461 H 0.5363 0.6799 -0.0057 0.2473(16) 1.0000 Uiso R
H462 H 0.4361 0.7088 0.0305 0.2474(16) 1.0000 Uiso R
H463 H 0.5133 0.7992 0.0009 0.2473(16) 1.0000 Uiso R
H471 H 1.0182 0.8028 0.0690 0.0846(16) 1.0000 Uiso R
H472 H 0.9063 0.7555 0.0363 0.0845(16) 1.0000 Uiso R
H481 H 0.9835 0.6785 0.1434 0.0975(16) 1.0000 Uiso R
H482 H 0.8763 0.6307 0.1062 0.0979(16) 1.0000 Uiso R
H491 H 1.0908 0.6317 0.0710 0.1329(16) 1.0000 Uiso R
H492 H 0.9858 0.5939 0.0299 0.1326(16) 1.0000 Uiso R
H501 H 1.0358 0.4960 0.1340 0.1694(16) 1.0000 Uiso R
H502 H 1.0680 0.4531 0.0712 0.1693(16) 1.0000 Uiso R
H503 H 0.9420 0.4537 0.0862 0.1696(16) 1.0000 Uiso R
H511 H 0.9207 0.8108 0.1911 0.0862(16) 1.0000 Uiso R
H512 H 0.9016 0.9313 0.1850 0.0868(16) 1.0000 Uiso R
H521 H 1.0947 0.8480 0.1567 0.1050(16) 1.0000 Uiso R
H522 H 1.0740 0.9664 0.1464 0.1045(16) 1.0000 Uiso R
H531 H 1.0644 0.9897 0.2463 0.1188(16) 1.0000 Uiso R
H532 H 1.0862 0.8702 0.2559 0.1186(16) 1.0000 Uiso R
H541 H 1.2476 0.9729 0.2757 0.1972(16) 1.0000 Uiso R
H542 H 1.2551 0.9084 0.2163 0.1972(16) 1.0000 Uiso R
H543 H 1.2369 1.0279 0.2146 0.1973(16) 1.0000 Uiso R

loop_
_atom_site_aniso_label
_atom_site_aniso_U_11
_atom_site_aniso_U_22
_atom_site_aniso_U_33
_atom_site_aniso_U_23
_atom_site_aniso_U_13
_atom_site_aniso_U_12
Dy1 0.07677(13) 0.06190(11) 0.05866(11) 0.00572(7) -0.00118(8) 0.01160(8)
S1 0.1086(9) 0.0881(8) 0.0928(8) 0.0186(6) -0.0052(7) 0.0383(7)
S2 0.1420(13) 0.0913(9) 0.1235(12) 0.0042(8) 0.0119(10) -0.0314(9)
S3 0.1190(10) 0.1118(10) 0.0770(8) -0.0085(7) 0.0064(7) 0.0374(8)
S4 0.0818(9) 0.1447(13) 0.1507(13) 0.0736(11) -0.0195(8) 0.0080(8)
S5 0.1116(11) 0.1087(11) 0.1760(16) -0.0442(11) 0.0367(11) -0.0319(9)
S6 0.0897(9) 0.1256(11) 0.0798(8) -0.0162(7) 0.0169(7) 0.0005(8)
N1 0.115(3) 0.083(3) 0.082(3) 0.011(2) -0.012(2) 0.029(2)
N2 0.108(3) 0.080(3) 0.089(3) 0.005(2) 0.005(2) -0.010(2)
N3 0.118(3) 0.086(3) 0.075(3) 0.002(2) 0.015(2) 0.025(2)
N4 0.083(3) 0.093(3) 0.088(3) 0.023(2) -0.006(2) 0.015(2)
N5 0.091(3) 0.080(3) 0.100(3) -0.001(2) -0.006(2) 0.001(2)
N6 0.092(3) 0.088(3) 0.076(2) -0.001(2) 0.011(2) 0.008(2)
N7 0.0706(19) 0.0495(16) 0.0602(17) 0.0061(13) 0.0041(15) 0.0129(14)
N8 0.055(2) 0.078(2) 0.104(3) -0.006(2) 0.0119(19) 0.0036(17)
N9 0.072(2) 0.082(2) 0.0515(17) 0.0037(16) 0.0033(15) -0.0052(17)
C1 0.084(3) 0.063(2) 0.065(2) -0.001(2) 0.001(2) 0.014(2)
C2 0.092(3) 0.078(3) 0.070(3) 0.004(2) 0.003(2) 0.012(3)
C3 0.085(3) 0.063(2) 0.065(3) 0.007(2) -0.007(2) 0.011(2)
C4 0.066(3) 0.080(3) 0.086(3) 0.015(2) 0.004(2) 0.001(2)
C5 0.079(3) 0.085(3) 0.082(3) -0.016(2) 0.000(2) 0.009(3)
C6 0.075(3) 0.073(3) 0.062(3) 0.002(2) -0.006(2) -0.006(2)
C7 0.077(3) 0.051(2) 0.066(2) 0.0017(17) 0.0089(19) 0.0091(18)
C8 0.098(3) 0.074(3) 0.069(3) 0.003(2) -0.004(2) 0.012(2)
C9 0.107(4) 0.091(3) 0.077(3) -0.013(2) -0.006(3) 0.010(3)
C10 0.111(4) 0.089(3) 0.120(4) -0.008(3) -0.009(3) 0.001(3)
C11 0.069(2) 0.061(2) 0.067(2) 0.0047(18) 0.0086(19) 0.0170(19)
C12 0.076(3) 0.071(3) 0.097(3) 0.008(2) 0.021(2) 0.013(2)
C13 0.081(3) 0.086(3) 0.111(4) -0.008(3) 0.023(3) 0.004(2)
C14 0.123(5) 0.125(5) 0.270(9) 0.015(6) 0.082(6) 0.008(4)
C15 0.071(2) 0.054(2) 0.062(2) 0.0091(17) 0.0068(18) 0.0139(18)
C16 0.077(3) 0.069(2) 0.068(2) 0.003(2) 0.004(2) 0.012(2)
C17 0.083(3) 0.078(3) 0.073(3) 0.006(2) -0.001(2) 0.005(2)
C18 0.105(4) 0.100(3) 0.069(3) 0.006(2) -0.004(2) 0.002(3)
C19 0.081(3) 0.050(2) 0.059(2) 0.0088(16) 0.0108(19) 0.0091(18)
C20 0.085(3) 0.056(2) 0.077(3) -0.0009(19) 0.019(2) 0.008(2)
C21 0.099(3) 0.067(3) 0.079(3) 0.004(2) 0.020(2) 0.003(2)
C22 0.124(5) 0.109(4) 0.141(5) 0.008(4) 0.066(4) 0.003(3)
C23 0.081(3) 0.084(3) 0.115(4) -0.005(3) 0.021(3) -0.006(3)
C24 0.111(4) 0.110(4) 0.116(4) 0.015(3) 0.002(3) -0.011(3)
C25 0.157(7) 0.201(8) 0.198(9) 0.089(7) -0.025(6) -0.038(6)
C26 0.272(14) 0.45(2) 0.232(12) 0.173(13) -0.087(10) -0.181(14)
C27 0.063(3) 0.082(3) 0.111(4) 0.004(3) 0.007(2) 0.003(2)
C28 0.091(3) 0.086(3) 0.129(4) -0.014(3) 0.011(3) 0.001(3)
C29 0.119(5) 0.085(4) 0.168(6) -0.015(4) 0.005(4) -0.002(3)
C30 0.153(6) 0.100(4) 0.235(9) 0.013(5) 0.000(6) 0.006(4)
C31 0.062(3) 0.100(3) 0.119(4) -0.012(3) -0.002(3) 0.013(2)
C32 0.079(4) 0.178(6) 0.189(7) 0.065(6) -0.010(4) 0.015(4)
C33 0.102(4) 0.120(5) 0.176(6) -0.001(4) -0.006(4) 0.016(4)
C34 0.148(7) 0.290(11) 0.230(9) 0.147(9) 0.018(6) 0.026(7)
C35 0.062(3) 0.092(3) 0.102(3) -0.003(3) 0.012(2) 0.012(2)
C36 0.081(3) 0.099(3) 0.115(4) -0.017(3) 0.003(3) 0.014(3)
C37 0.116(4) 0.118(4) 0.108(4) -0.018(3) 0.005(3) 0.035(3)
C38 0.178(7) 0.154(6) 0.177(7) -0.070(5) 0.004(5) 0.036(5)
C39 0.084(3) 0.091(3) 0.062(2) 0.013(2) 0.003(2) -0.011(2)
C40 0.095(3) 0.088(3) 0.098(3) 0.011(3) 0.001(3) -0.005(3)
C41 0.099(4) 0.139(5) 0.157(6) 0.064(4) -0.027(4) -0.008(4)
C42 0.104(6) 0.67(3) 0.58(2) 0.54(2) 0.068(10) 0.086(10)
C43 0.074(3) 0.082(3) 0.070(3) 0.008(2) 0.010(2) -0.003(2)
C44 0.084(3) 0.105(4) 0.095(3) 0.009(3) -0.005(3) -0.012(3)
C45 0.083(3) 0.102(4) 0.152(5) 0.029(3) -0.020(3) 0.001(3)
C46 0.121(5) 0.208(8) 0.215(8) 0.056(6) -0.071(5) -0.036(5)
C47 0.073(3) 0.099(3) 0.060(2) -0.003(2) 0.007(2) 0.000(2)
C48 0.087(3) 0.090(3) 0.080(3) 0.000(2) 0.010(2) 0.002(3)
C49 0.137(5) 0.119(4) 0.098(4) 0.012(3) 0.023(3) 0.038(4)
C50 0.124(5) 0.129(5) 0.118(4) 0.004(4) 0.016(4) 0.033(4)
C51 0.088(3) 0.088(3) 0.050(2) 0.0004(19) -0.001(2) -0.001(2)
C52 0.092(3) 0.102(3) 0.074(3) 0.003(2) -0.005(2) -0.016(3)
C53 0.107(4) 0.117(4) 0.080(3) -0.004(3) -0.018(3) -0.005(3)
C54 0.110(4) 0.191(6) 0.109(4) -0.001(4) -0.025(3) -0.034(4)

loop_
_geom_angle_atom_site_label_1
_geom_angle_atom_site_label_2
_geom_angle_atom_site_label_3
_geom_angle
_geom_angle_publ_flag
N1 Dy1 N2 87.19(14) yes
N1 Dy1 N3 89.83(14) yes
N2 Dy1 N3 89.66(14) yes
N1 Dy1 N4 175.39(14) yes
N2 Dy1 N4 88.71(13) yes
N3 Dy1 N4 88.05(13) yes
N1 Dy1 N5 90.65(13) yes
N2 Dy1 N5 177.72(14) yes
N3 Dy1 N5 89.61(14) yes
N4 Dy1 N5 93.43(13) yes
N1 Dy1 N6 88.02(13) yes
N2 Dy1 N6 91.69(13) yes
N3 Dy1 N6 177.40(14) yes
N4 Dy1 N6 94.20(13) yes
N5 Dy1 N6 88.95(13) yes
Dy1 N1 C1 172.7(4) yes
Dy1 N2 C2 172.3(4) yes
Dy1 N3 C3 174.6(3) yes
Dy1 N4 C4 176.5(4) yes
Dy1 N5 C5 172.7(4) yes
Dy1 N6 C6 174.0(4) yes
C7 N7 C11 111.8(3) yes
C7 N7 C15 106.6(2) yes
C11 N7 C15 110.5(3) yes
C7 N7 C19 110.9(3) yes
C11 N7 C19 106.3(2) yes
C15 N7 C19 110.8(3) yes
C23 N8 C27 110.9(4) yes
C23 N8 C31 108.2(3) yes
C27 N8 C31 110.5(3) yes
C23 N8 C35 111.1(3) yes
C27 N8 C35 106.4(3) yes
C31 N8 C35 109.7(3) yes
C39 N9 C43 111.1(3) yes
C39 N9 C47 106.3(3) yes
C43 N9 C47 110.8(3) yes
C39 N9 C51 110.8(3) yes
C43 N9 C51 106.9(3) yes
C47 N9 C51 111.0(3) yes
S1 C1 N1 178.7(4) yes
S2 C2 N2 179.7(5) yes
S3 C3 N3 179.1(4) yes
S4 C4 N4 179.0(4) yes
S5 C5 N5 179.8(5) yes
S6 C6 N6 178.8(4) yes
N7 C7 C8 115.9(3) yes
N7 C7 H71 107.5 no
C8 C7 H71 108.2 no
N7 C7 H72 105.8 no
C8 C7 H72 109.8 no
H71 C7 H72 109.6 no
C7 C8 C9 111.3(3) yes
C7 C8 H81 109.1 no
C9 C8 H81 108.4 no
C7 C8 H82 108.3 no
C9 C8 H82 109.0 no
H81 C8 H82 110.7 no
C8 C9 C10 115.0(4) yes
C8 C9 H91 108.6 no
C10 C9 H91 105.6 no
C8 C9 H92 107.5 no
C10 C9 H92 109.6 no
H91 C9 H92 110.4 no
C9 C10 H101 107.2 no
C9 C10 H102 108.4 no
H101 C10 H102 110.0 no
C9 C10 H103 108.9 no
H101 C10 H103 111.1 no
H102 C10 H103 111.1 no
N7 C11 C12 116.3(3) yes
N7 C11 H111 106.6 no
C12 C11 H111 108.3 no
N7 C11 H112 106.7 no
C12 C11 H112 107.4 no
H111 C11 H112 111.6 no
C11 C12 C13 110.6(3) yes
C11 C12 H121 108.3 no
C13 C12 H121 108.4 no
C11 C12 H122 109.3 no
C13 C12 H122 109.7 no
H121 C12 H122 110.6 no
C12 C13 C14 113.6(4) yes
C12 C13 H131 109.2 no
C14 C13 H131 105.8 no
C12 C13 H132 107.5 no
C14 C13 H132 109.3 no
H131 C13 H132 111.5 no
C13 C14 H141 108.8 no
C13 C14 H142 110.7 no
H141 C14 H142 110.3 no
C13 C14 H143 107.3 no
H141 C14 H143 109.8 no
H142 C14 H143 109.9 no
N7 C15 C16 116.5(3) yes
N7 C15 H151 107.3 no
C16 C15 H151 108.1 no
N7 C15 H152 106.5 no
C16 C15 H152 108.1 no
H151 C15 H152 110.2 no
C15 C16 C17 111.3(3) yes
C15 C16 H161 108.4 no
C17 C16 H161 109.2 no
C15 C16 H162 108.9 no
C17 C16 H162 109.3 no
H161 C16 H162 109.8 no
C16 C17 C18 113.2(4) yes
C16 C17 H171 108.0 no
C18 C17 H171 109.0 no
C16 C17 H172 108.5 no
C18 C17 H172 108.9 no
H171 C17 H172 109.1 no
C17 C18 H181 108.3 no
C17 C18 H182 109.6 no
H181 C18 H182 111.3 no
C17 C18 H183 106.4 no
H181 C18 H183 110.6 no
H182 C18 H183 110.5 no
N7 C19 C20 116.8(3) yes
N7 C19 H191 107.0 no
C20 C19 H191 108.3 no
N7 C19 H192 105.3 no
C20 C19 H192 108.2 no
H191 C19 H192 111.1 no
C19 C20 C21 109.7(3) yes
C19 C20 H201 109.3 no
C21 C20 H201 109.1 no
C19 C20 H202 109.2 no
C21 C20 H202 109.8 no
H201 C20 H202 109.8 no
C20 C21 C22 114.3(4) yes
C20 C21 H211 108.6 no
C22 C21 H211 107.6 no
C20 C21 H212 107.8 no
C22 C21 H212 108.1 no
H211 C21 H212 110.4 no
C21 C22 H221 109.5 no
C21 C22 H222 109.3 no
H221 C22 H222 109.5 no
C21 C22 H223 109.6 no
H221 C22 H223 109.5 no
H222 C22 H223 109.5 no
N8 C23 C24 115.5(4) yes
N8 C23 H231 106.9 no
C24 C23 H231 106.5 no
N8 C23 H232 108.3 no
C24 C23 H232 108.0 no
H231 C23 H232 111.7 no
C23 C24 C25 109.7(5) yes
C23 C24 H241 110.4 no
C25 C24 H241 109.6 no
C23 C24 H242 108.8 no
C25 C24 H242 108.3 no
H241 C24 H242 109.9 no
C24 C25 C26 120.4(8) yes
C24 C25 H251 105.8 no
C26 C25 H251 106.0 no
C24 C25 H252 109.0 no
C26 C25 H252 111.1 no
H251 C25 H252 102.9 no
C25 C26 H261 109.7 no
C25 C26 H262 109.0 no
H261 C26 H262 109.5 no
C25 C26 H263 109.7 no
H261 C26 H263 109.5 no
H262 C26 H263 109.5 no
N8 C27 C28 115.3(3) yes
N8 C27 H271 107.2 no
C28 C27 H271 108.7 no
N8 C27 H272 106.8 no
C28 C27 H272 107.9 no
H271 C27 H272 110.8 no
C27 C28 C29 111.3(4) yes
C27 C28 H281 107.8 no
C29 C28 H281 109.5 no
C27 C28 H282 108.5 no
C29 C28 H282 108.8 no
H281 C28 H282 111.0 no
C28 C29 C30 113.1(5) yes
C28 C29 H291 110.5 no
C30 C29 H291 110.9 no
C28 C29 H292 105.9 no
C30 C29 H292 108.7 no
H291 C29 H292 107.4 no
C29 C30 H301 109.5 no
C29 C30 H302 110.9 no
H301 C30 H302 108.0 no
C29 C30 H303 110.2 no
H301 C30 H303 108.7 no
H302 C30 H303 109.5 no
N8 C31 C32 115.0(4) yes
N8 C31 H311 107.6 no
C32 C31 H311 108.4 no
N8 C31 H312 106.3 no
C32 C31 H312 108.6 no
H311 C31 H312 111.1 no
C31 C32 C33 115.8(5) yes
C31 C32 H321 108.5 no
C33 C32 H321 105.2 no
C31 C32 H322 109.1 no
C33 C32 H322 107.2 no
H321 C32 H322 111.0 no
C32 C33 C34 115.7(6) yes
C32 C33 H331 108.6 no
C34 C33 H331 108.9 no
C32 C33 H332 105.7 no
C34 C33 H332 106.2 no
H331 C33 H332 111.7 no
C33 C34 H341 107.0 no
C33 C34 H342 108.7 no
H341 C34 H342 111.1 no
C33 C34 H343 106.8 no
H341 C34 H343 111.2 no
H342 C34 H343 111.7 no
N8 C35 C36 115.9(3) yes
N8 C35 H351 107.1 no
C36 C35 H351 107.7 no
N8 C35 H352 108.1 no
C36 C35 H352 107.7 no
H351 C35 H352 110.4 no
C35 C36 C37 110.1(4) yes
C35 C36 H361 108.9 no
C37 C36 H361 109.3 no
C35 C36 H362 108.8 no
C37 C36 H362 109.4 no
H361 C36 H362 110.3 no
C36 C37 C38 112.6(5) yes
C36 C37 H371 109.1 no
C38 C37 H371 109.3 no
C36 C37 H372 107.2 no
C38 C37 H372 108.1 no
H371 C37 H372 110.4 no
C37 C38 H381 108.0 no
C37 C38 H382 110.4 no
H381 C38 H382 109.8 no
C37 C38 H383 108.1 no
H381 C38 H383 110.5 no
H382 C38 H383 110.0 no
N9 C39 C40 116.3(3) yes
N9 C39 H391 107.8 no
C40 C39 H391 108.1 no
N9 C39 H392 106.7 no
C40 C39 H392 107.9 no
H391 C39 H392 110.1 no
C39 C40 C41 110.9(4) yes
C39 C40 H401 108.8 no
C41 C40 H401 108.7 no
C39 C40 H402 109.3 no
C41 C40 H402 108.3 no
H401 C40 H402 110.9 no
C40 C41 C42 127.9(7) yes
C40 C41 H411 107.1 no
C42 C41 H411 106.5 no
C40 C41 H412 103.5 no
C42 C41 H412 104.8 no
H411 C41 H412 105.1 no
C41 C42 H421 115.4 no
C41 C42 H422 116.6 no
H421 C42 H422 109.5 no
C41 C42 H423 95.2 no
H421 C42 H423 109.5 no
H422 C42 H423 109.5 no
N9 C43 C44 115.6(3) yes
N9 C43 H431 106.8 no
C44 C43 H431 108.8 no
N9 C43 H432 106.9 no
C44 C43 H432 108.8 no
H431 C43 H432 109.7 no
C43 C44 C45 111.4(4) yes
C43 C44 H441 109.5 no
C45 C44 H441 108.7 no
C43 C44 H442 108.6 no
C45 C44 H442 107.6 no
H441 C44 H442 111.1 no
C44 C45 C46 113.2(5) yes
C44 C45 H451 108.3 no
C46 C45 H451 109.6 no
C44 C45 H452 108.4 no
C46 C45 H452 108.0 no
H451 C45 H452 109.2 no
C45 C46 H461 106.4 no
C45 C46 H462 110.2 no
H461 C46 H462 110.9 no
C45 C46 H463 108.0 no
H461 C46 H463 110.6 no
H462 C46 H463 110.6 no
N9 C47 C48 116.4(3) yes
N9 C47 H471 107.6 no
C48 C47 H471 108.9 no
N9 C47 H472 107.3 no
C48 C47 H472 107.4 no
H471 C47 H472 109.1 no
C47 C48 C49 111.0(4) yes
C47 C48 H481 109.1 no
C49 C48 H481 108.9 no
C47 C48 H482 108.7 no
C49 C48 H482 108.8 no
H481 C48 H482 110.4 no
C48 C49 C50 114.2(4) yes
C48 C49 H491 107.6 no
C50 C49 H491 108.3 no
C48 C49 H492 107.0 no
C50 C49 H492 108.9 no
H491 C49 H492 110.9 no
C49 C50 H501 107.1 no
C49 C50 H502 109.3 no
H501 C50 H502 110.8 no
C49 C50 H503 107.5 no
H501 C50 H503 110.8 no
H502 C50 H503 111.2 no
N9 C51 C52 115.7(3) yes
N9 C51 H511 106.1 no
C52 C51 H511 108.9 no
N9 C51 H512 107.6 no
C52 C51 H512 108.3 no
H511 C51 H512 110.2 no
C51 C52 C53 112.5(4) yes
C51 C52 H521 109.8 no
C53 C52 H521 106.6 no
C51 C52 H522 109.1 no
C53 C52 H522 108.7 no
H521 C52 H522 110.1 no
C52 C53 C54 113.4(4) yes
C52 C53 H531 106.9 no
C54 C53 H531 110.0 no
C52 C53 H532 108.1 no
C54 C53 H532 108.0 no
H531 C53 H532 110.5 no
C53 C54 H541 110.4 no
C53 C54 H542 107.2 no
H541 C54 H542 110.8 no
C53 C54 H543 108.2 no
H541 C54 H543 110.2 no
H542 C54 H543 110.0 no

loop_
_geom_bond_atom_site_label_1
_geom_bond_atom_site_label_2
_geom_bond_distance
_geom_bond_publ_flag
Dy1 N1 2.341(4) yes
Dy1 N2 2.340(4) yes
Dy1 N3 2.350(4) yes
Dy1 N4 2.333(4) yes
Dy1 N5 2.340(4) yes
Dy1 N6 2.364(4) yes
S1 C1 1.602(4) yes
S2 C2 1.599(5) yes
S3 C3 1.607(5) yes
S4 C4 1.607(5) yes
S5 C5 1.599(5) yes
S6 C6 1.609(5) yes
N1 C1 1.152(5) yes
N2 C2 1.147(5) yes
N3 C3 1.150(5) yes
N4 C4 1.146(5) yes
N5 C5 1.148(5) yes
N6 C6 1.152(5) yes
N7 C7 1.520(4) yes
N7 C11 1.519(4) yes
N7 C15 1.519(4) yes
N7 C19 1.523(4) yes
N8 C23 1.507(6) yes
N8 C27 1.527(5) yes
N8 C31 1.524(5) yes
N8 C35 1.513(5) yes
N9 C39 1.523(5) yes
N9 C43 1.517(5) yes
N9 C47 1.520(5) yes
N9 C51 1.522(4) yes
C7 C8 1.515(5) yes
C7 H71 0.976 no
C7 H72 0.967 no
C8 C9 1.524(6) yes
C8 H81 0.977 no
C8 H82 0.966 no
C9 C10 1.491(6) yes
C9 H91 0.962 no
C9 H92 0.970 no
C10 H101 0.970 no
C10 H102 0.967 no
C10 H103 0.968 no
C11 C12 1.507(5) yes
C11 H111 0.979 no
C11 H112 0.985 no
C12 C13 1.512(5) yes
C12 H121 0.965 no
C12 H122 0.976 no
C13 C14 1.483(6) yes
C13 H131 1.016 no
C13 H132 0.970 no
C14 H141 0.976 no
C14 H142 0.974 no
C14 H143 0.969 no
C15 C16 1.508(5) yes
C15 H151 0.981 no
C15 H152 0.980 no
C16 C17 1.510(5) yes
C16 H161 0.970 no
C16 H162 0.971 no
C17 C18 1.508(6) yes
C17 H171 0.981 no
C17 H172 0.972 no
C18 H181 0.959 no
C18 H182 0.967 no
C18 H183 0.968 no
C19 C20 1.501(5) yes
C19 H191 0.981 no
C19 H192 0.969 no
C20 C21 1.520(5) yes
C20 H201 0.968 no
C20 H202 0.955 no
C21 C22 1.491(6) yes
C21 H211 0.973 no
C21 H212 0.972 no
C22 H221 0.950 no
C22 H222 0.950 no
C22 H223 0.950 no
C23 C24 1.499(7) yes
C23 H231 0.977 no
C23 H232 0.968 no
C24 C25 1.505(8) yes
C24 H241 0.963 no
C24 H242 0.969 no
C25 C26 1.247(9) yes
C25 H251 1.024 no
C25 H252 0.959 no
C26 H261 0.950 no
C26 H262 0.950 no
C26 H263 0.950 no
C27 C28 1.507(6) yes
C27 H271 0.968 no
C27 H272 0.975 no
C28 C29 1.520(6) yes
C28 H281 0.980 no
C28 H282 0.979 no
C29 C30 1.520(8) yes
C29 H291 0.998 no
C29 H292 0.977 no
C30 H301 0.975 no
C30 H302 0.980 no
C30 H303 0.977 no
C31 C32 1.510(7) yes
C31 H311 0.972 no
C31 H312 0.972 no
C32 C33 1.443(7) yes
C32 H321 0.965 no
C32 H322 0.966 no
C33 C34 1.474(8) yes
C33 H331 0.967 no
C33 H332 0.973 no
C34 H341 0.964 no
C34 H342 0.965 no
C34 H343 0.963 no
C35 C36 1.510(6) yes
C35 H351 0.977 no
C35 H352 0.976 no
C36 C37 1.517(6) yes
C36 H361 0.975 no
C36 H362 0.971 no
C37 C38 1.489(7) yes
C37 H371 0.972 no
C37 H372 0.963 no
C38 H381 0.958 no
C38 H382 0.957 no
C38 H383 0.958 no
C39 C40 1.502(6) yes
C39 H391 0.961 no
C39 H392 0.964 no
C40 C41 1.516(6) yes
C40 H401 0.967 no
C40 H402 0.964 no
C41 C42 1.131(8) yes
C41 H411 0.974 no
C41 H412 0.980 no
C42 H421 0.950 no
C42 H422 0.950 no
C42 H423 0.950 no
C43 C44 1.498(5) yes
C43 H431 0.971 no
C43 H432 0.969 no
C44 C45 1.508(6) yes
C44 H441 0.968 no
C44 H442 0.976 no
C45 C46 1.485(7) yes
C45 H451 0.965 no
C45 H452 0.982 no
C46 H461 0.972 no
C46 H462 0.966 no
C46 H463 0.973 no
C47 C48 1.505(6) yes
C47 H471 0.981 no
C47 H472 0.983 no
C48 C49 1.501(6) yes
C48 H481 0.978 no
C48 H482 0.975 no
C49 C50 1.499(7) yes
C49 H491 0.978 no
C49 H492 0.961 no
C50 H501 0.970 no
C50 H502 0.980 no
C50 H503 0.977 no
C51 C52 1.512(6) yes
C51 H511 0.977 no
C51 H512 0.976 no
C52 C53 1.494(6) yes
C52 H521 0.974 no
C52 H522 0.968 no
C53 C54 1.494(7) yes
C53 H531 0.977 no
C53 H532 0.981 no
C54 H541 0.960 no
C54 H542 0.966 no
C54 H543 0.962 no
